data_7011058
loop_
_publ_author_name
'Pradeep Mathur'
'Moawia O. Ahmed'
'John H. Kaldis'
'Michael J. McGlinchey'

_publ_section_title
;
 Synthesis, structure and mechanism of formation of
 chalcogen-stabilised mixed-metal clusters featuring acetylide bridging
 and acetylide coupling
;
_journal_issue 4
_journal_name_full 'J. Chem. Soc., Dalton Trans.'
_journal_page_first 619
_journal_page_last 629
_journal_paper_doi 10.1039/b107090h
_journal_year 2002
_chemical_formula_sum 'C33 H22 Fe3 O7 S2 W2'
_chemical_formula_weight 1129.88
_chemical_name_systematic
;
?
;
_space_group_IT_number 14
_symmetry_cell_setting monoclinic
_symmetry_space_group_name_Hall '-P 2yn'
_symmetry_space_group_name_H-M 'P 1 21/n 1'
_atom_sites_solution_hydrogens geom
_atom_sites_solution_primary direct
_atom_sites_solution_secondary difmap
_audit_creation_method SHELXL
_cell_angle_alpha 90.00
_cell_angle_beta 92.877(3)
_cell_angle_gamma 90.00
_cell_formula_units_Z 4
_cell_length_a 10.8005(8)
_cell_length_b 16.9398(9)
_cell_length_c 18.5162(12)
_cell_measurement_reflns_used 5948
_cell_measurement_temperature 298(2)
_cell_measurement_theta_max 25.00
_cell_measurement_theta_min 1.63
_cell_volume 3383.4(4)
_computing_cell_refinement 'Bruker SMART'
_computing_data_collection 'Bruker SMART'
_computing_data_reduction 'Bruker SHELXTL'
_computing_molecular_graphics 'Bruker SHELXTL'
_computing_publication_material 'Bruker SHELXTL'
_computing_structure_refinement 'SHELXL-V.5.03 Sheldrick, 1994'
_computing_structure_solution 'SHELXTL-V.5.03 Sheldrick, 1994'
_diffrn_ambient_temperature 298(2)
_diffrn_measurement_device 'Bruker Smart CCD'
_diffrn_measurement_method 'phi and omega scans'
_diffrn_radiation_monochromator graphite
_diffrn_radiation_source 'rotating anode'
_diffrn_radiation_type MoK\a
_diffrn_radiation_wavelength 0.71073
_diffrn_reflns_av_R_equivalents 0.0610
_diffrn_reflns_av_sigmaI/netI 0.0607
_diffrn_reflns_limit_h_max 13
_diffrn_reflns_limit_h_min -14
_diffrn_reflns_limit_k_max 21
_diffrn_reflns_limit_k_min -21
_diffrn_reflns_limit_l_max 24
_diffrn_reflns_limit_l_min -23
_diffrn_reflns_number 25413
_diffrn_reflns_theta_max 25.00
_diffrn_reflns_theta_min 1.63
_exptl_absorpt_coefficient_mu 8.199
_exptl_absorpt_correction_T_max 0.338091
_exptl_absorpt_correction_T_min 0.240722
_exptl_absorpt_correction_type 'empirical (SADABS Sheldrick, 1996)'
_exptl_crystal_colour 'dark red'
_exptl_crystal_density_diffrn 2.218
_exptl_crystal_description prism
_exptl_crystal_F_000 2136
_exptl_crystal_size_max .25
_exptl_crystal_size_mid .22
_exptl_crystal_size_min .16
_refine_diff_density_max 1.384
_refine_diff_density_min -1.204
_refine_diff_density_rms 0.160
_refine_ls_extinction_coef 0.00041(2)
_refine_ls_extinction_expression Fc^*^=kFc[1+0.001xFc^2^\l^3^/sin(2\q)]^-1/4^
_refine_ls_extinction_method SHELXL
_refine_ls_goodness_of_fit_all 1.097
_refine_ls_goodness_of_fit_obs 1.201
_refine_ls_hydrogen_treatment noref
_refine_ls_matrix_type full
_refine_ls_number_parameters 437
_refine_ls_number_reflns 5946
_refine_ls_number_restraints 0
_refine_ls_restrained_S_all 1.098
_refine_ls_restrained_S_obs 1.201
_refine_ls_R_factor_all 0.0670
_refine_ls_R_factor_obs 0.0453
_refine_ls_shift/esd_max -0.001
_refine_ls_shift/esd_mean 0.000
_refine_ls_structure_factor_coef Fsqd
_refine_ls_weighting_details 'w=1/[\s^2^(Fo^2^)+(0.0197P)^2^+10.6950P] where P=(Fo^2^+2Fc^2^)/3'
_refine_ls_weighting_scheme calc
_refine_ls_wR_factor_all 0.0729
_refine_ls_wR_factor_obs 0.0694
_reflns_number_observed 4604
_reflns_number_total 5948
_reflns_observed_criterion >2sigma(I)
_cod_data_source_file b107090h.txt
_cod_data_source_block 7
_cod_depositor_comments
;
The following automatic conversions were performed:
'_symmetry_cell_setting' value 'Monoclinic' changed to 'monoclinic'
according to '/home/saulius/struct/CIF-dictionaries/cif_core.dic'
dictionary named 'cif_core.dic' version 2.4.1 from 2010-06-29.

Automatic conversion script
Id: cif_fix_enum 1527 2010-12-29 10:47:43Z saulius 

The following automatic conversions were performed:

'_refine_ls_weighting_scheme' value 'calc
w=1/[\s^2^(Fo^2^)+(0.0197P)^2^+10.6950P] where P=(Fo^2^+2Fc^2^)/3'
was changed to 'calc'. New tag '_refine_ls_weighting_details' was
created. The value of the new tag was set to
'w=1/[\s^2^(Fo^2^)+(0.0197P)^2^+10.6950P] where P=(Fo^2^+2Fc^2^)/3'.

Automatic conversion script
Id: cif_fix_values 3143 2015-03-26 13:38:13Z robertas 
;
_cod_original_sg_symbol_H-M P2(1)/n
_cod_database_code 7011058

loop_
_symmetry_equiv_pos_as_xyz
'x, y, z'
'-x+1/2, y+1/2, -z+1/2'
'-x, -y, -z'
'x-1/2, -y-1/2, z-1/2'

loop_
_atom_site_aniso_label
_atom_site_aniso_U_11
_atom_site_aniso_U_22
_atom_site_aniso_U_33
_atom_site_aniso_U_23
_atom_site_aniso_U_13
_atom_site_aniso_U_12
W1 0.0275(2) 0.0239(2) 0.0233(2) 0.00200(13) -0.00177(15) 0.0032(2)
W2 0.0307(2) 0.0284(2) 0.0329(2) 0.00665(15) 0.0057(2) 0.0091(2)
Fe1 0.0335(8) 0.0230(6) 0.0344(7) -0.0006(5) 0.0047(6) 0.0042(6)
Fe2 0.0311(8) 0.0226(6) 0.0274(7) 0.0026(5) -0.0056(6) -0.0007(5)
Fe3 0.049(6) 0.024(3) 0.023(2) -0.001(2) -0.003(4) 0.001(3)
Fe3' 0.049(6) 0.024(3) 0.023(2) -0.001(2) -0.003(4) 0.001(3)
S1 0.050(2) 0.0236(11) 0.0260(12) 0.0006(8) -0.0016(11) 0.0027(10)
S2 0.0291(14) 0.0310(11) 0.0324(13) 0.0015(9) -0.0051(10) 0.0016(10)
C1 0.026(5) 0.028(5) 0.044(6) 0.008(4) 0.004(4) 0.003(4)
C2 0.027(6) 0.042(6) 0.083(8) 0.016(5) 0.007(6) -0.005(5)
C3 0.014(6) 0.051(6) 0.084(9) 0.029(6) -0.011(5) -0.005(5)
C4 0.050(8) 0.060(7) 0.084(9) 0.033(6) -0.019(7) -0.012(6)
C7 0.071(10) 0.065(8) 0.087(9) 0.016(6) -0.035(7) -0.021(7)
C8 0.043(7) 0.042(6) 0.082(9) 0.024(6) -0.021(6) -0.019(5)
C9 0.030(5) 0.029(4) 0.024(5) 0.000(3) 0.001(4) -0.004(4)
C10 0.030(6) 0.027(4) 0.032(5) -0.003(3) -0.004(4) 0.005(4)
C11 0.033(6) 0.026(4) 0.021(5) 0.003(3) -0.009(4) 0.005(4)
C12 0.030(6) 0.041(6) 0.079(8) 0.019(5) 0.009(6) 0.009(5)
C13 0.044(8) 0.040(6) 0.101(9) 0.028(6) 0.005(7) -0.001(5)
C14 0.050(8) 0.025(5) 0.075(8) 0.017(5) -0.003(6) 0.006(5)
C15 0.033(7) 0.042(5) 0.048(6) 0.001(4) -0.015(5) 0.016(5)
C16 0.033(6) 0.036(5) 0.041(6) 0.007(4) -0.013(5) -0.001(4)
C17 0.049(7) 0.071(7) 0.031(6) 0.021(5) -0.021(5) -0.004(6)
C18 0.068(8) 0.043(6) 0.026(5) 0.009(4) 0.002(5) 0.009(6)
C19 0.040(7) 0.059(7) 0.046(6) 0.015(5) 0.010(5) 0.000(5)
C20 0.112(12) 0.025(5) 0.035(6) 0.010(4) -0.012(7) -0.020(6)
C21 0.088(10) 0.039(6) 0.044(7) 0.019(5) 0.018(7) 0.032(6)
C22 0.025(7) 0.110(11) 0.092(11) -0.009(8) -0.001(7) 0.016(7)
C23 0.033(7) 0.116(11) 0.085(10) 0.051(9) 0.008(7) 0.038(8)
C24 0.055(9) 0.047(7) 0.130(13) 0.010(7) 0.047(9) 0.034(6)
C25 0.060(9) 0.119(11) 0.055(8) 0.008(8) 0.028(7) 0.041(8)
C26 0.036(7) 0.064(8) 0.118(12) 0.021(8) 0.025(8) 0.017(6)
C27 0.036(6) 0.037(5) 0.025(5) -0.010(4) -0.011(4) 0.002(4)
O27 0.078(6) 0.027(3) 0.050(4) 0.002(3) 0.017(4) -0.007(3)
C28 0.034(7) 0.032(5) 0.094(9) 0.014(5) 0.008(6) 0.003(5)
O28 0.039(5) 0.074(6) 0.163(9) 0.037(5) -0.008(6) 0.029(5)
C29 0.085(9) 0.022(5) 0.056(7) -0.004(4) 0.024(7) 0.000(5)
O29 0.144(9) 0.068(5) 0.047(5) -0.014(4) 0.031(6) -0.007(5)
C30 0.049(7) 0.031(5) 0.051(6) 0.004(4) -0.012(5) -0.011(5)
O30 0.053(5) 0.066(5) 0.100(7) 0.021(4) -0.049(5) -0.017(4)
C31 0.090(36) 0.030(17) 0.031(22) -0.016(11) 0.005(16) 0.013(16)
O31 0.096(25) 0.076(7) 0.060(16) -0.009(9) -0.037(15) 0.015(17)
C31' 0.090(36) 0.030(17) 0.031(22) -0.016(11) 0.005(16) 0.013(16)
O31' 0.096(25) 0.076(7) 0.060(16) -0.009(9) -0.037(15) 0.015(17)
C32 0.046(21) 0.046(7) 0.024(16) -0.008(10) -0.011(10) 0.003(14)
O32 0.096(26) 0.087(9) 0.068(21) 0.018(14) 0.041(15) -0.014(16)
C32' 0.046(21) 0.046(7) 0.024(16) -0.008(10) -0.011(10) 0.003(14)
O32' 0.096(26) 0.087(9) 0.068(21) 0.018(14) 0.041(15) -0.014(16)
C33 0.061(23) 0.044(8) 0.036(7) 0.003(6) 0.033(16) 0.003(15)
O33 0.117(21) 0.043(6) 0.041(8) -0.010(5) -0.010(13) 0.035(14)
C33' 0.061(23) 0.044(8) 0.036(7) 0.003(6) 0.033(16) 0.003(15)
O33' 0.117(21) 0.043(6) 0.041(8) -0.010(5) -0.010(13) 0.035(14)

loop_
_atom_site_label
_atom_site_type_symbol
_atom_site_fract_x
_atom_site_fract_y
_atom_site_fract_z
_atom_site_U_iso_or_equiv
_atom_site_thermal_displace_type
_atom_site_occupancy
_atom_site_calc_flag
_atom_site_refinement_flags
_atom_site_disorder_group
W1 W 0.37278(3) 0.15644(2) 0.18274(2) 0.02499(10) Uani 1 d . .
W2 W 0.53465(4) 0.20649(2) 0.07656(2) 0.03056(11) Uani 1 d . .
Fe1 Fe 0.28974(12) 0.30759(6) 0.17765(6) 0.0302(3) Uani 1 d . .
Fe2 Fe 0.29055(12) 0.22480(6) 0.05939(6) 0.0273(3) Uani 1 d . .
Fe3 Fe 0.3875(23) 0.2261(17) -0.0611(16) 0.032(2) Uani 0.37(2) d P 1
Fe3' Fe 0.4153(15) 0.2336(10) -0.0566(9) 0.032(2) Uani 0.63(2) d P 2
S1 S 0.3850(2) 0.10496(11) 0.06632(11) 0.0333(6) Uani 1 d . .
S2 S 0.4953(2) 0.26764(12) 0.19123(11) 0.0311(5) Uani 1 d . .
C1 C 0.2079(8) 0.1985(4) 0.1545(5) 0.033(2) Uani 1 d . .
C2 C 0.0717(9) 0.1796(5) 0.1672(6) 0.050(3) Uani 1 d . .
H2A H 0.0532(9) 0.1983(5) 0.2150(6) 0.061 Uiso 1 calc R .
H2B H 0.0201(9) 0.2093(5) 0.1324(6) 0.061 Uiso 1 calc R .
C3 C 0.0349(9) 0.0930(6) 0.1614(6) 0.050(3) Uani 1 d . .
C4 C -0.0356(10) 0.0601(6) 0.2160(6) 0.065(3) Uani 1 d . .
H4 H -0.0557(10) 0.0894(6) 0.2562(6) 0.078 Uiso 1 calc R .
C5 C -0.0745(13) -0.0194(8) 0.2069(7) 0.086(4) Uiso 1 d . .
H5 H -0.1235(13) -0.0422(8) 0.2411(7) 0.103 Uiso 1 calc R .
C6 C -0.0430(13) -0.0613(8) 0.1515(7) 0.086(4) Uiso 1 d . .
H6 H -0.0687(13) -0.1137(8) 0.1489(7) 0.104 Uiso 1 calc R .
C7 C 0.0268(12) -0.0322(7) 0.0964(7) 0.076(4) Uani 1 d . .
H7 H 0.0462(12) -0.0630(7) 0.0569(7) 0.091 Uiso 1 calc R .
C8 C 0.0665(10) 0.0473(6) 0.1040(6) 0.056(3) Uani 1 d . .
H8 H 0.1154(10) 0.0690(6) 0.0691(6) 0.068 Uiso 1 calc R .
C9 C 0.4390(8) 0.2928(4) 0.0335(4) 0.028(2) Uani 1 d . .
C10 C 0.3362(8) 0.3232(4) 0.0021(4) 0.030(2) Uani 1 d . .
C11 C 0.2833(8) 0.3972(4) -0.0264(4) 0.027(2) Uani 1 d . .
C12 C 0.3661(9) 0.4549(5) -0.0485(5) 0.050(3) Uani 1 d . .
H12 H 0.4511(9) 0.4457(5) -0.0445(5) 0.060 Uiso 1 calc R .
C13 C 0.3214(11) 0.5251(6) -0.0760(6) 0.062(3) Uani 1 d . .
H13 H 0.3773(11) 0.5638(6) -0.0887(6) 0.074 Uiso 1 calc R .
C14 C 0.1990(10) 0.5399(5) -0.0851(6) 0.050(3) Uani 1 d . .
H14 H 0.1709(10) 0.5876(5) -0.1046(6) 0.060 Uiso 1 calc R .
C15 C 0.1162(9) 0.4830(5) -0.0651(5) 0.042(2) Uani 1 d . .
H15 H 0.0313(9) 0.4921(5) -0.0707(5) 0.050 Uiso 1 calc R .
C16 C 0.1600(9) 0.4123(5) -0.0366(5) 0.037(2) Uani 1 d . .
H16 H 0.1034(9) 0.3739(5) -0.0241(5) 0.045 Uiso 1 calc R .
C17 C 0.4879(10) 0.1032(6) 0.2831(5) 0.051(3) Uani 1 d . .
H17 H 0.5706(10) 0.1204(6) 0.3008(5) 0.061 Uiso 1 calc R .
C18 C 0.3753(11) 0.1309(5) 0.3078(5) 0.046(3) Uani 1 d . .
H18 H 0.3662(11) 0.1705(5) 0.3457(5) 0.055 Uiso 1 calc R .
C19 C 0.2802(10) 0.0860(6) 0.2760(5) 0.048(3) Uani 1 d . .
H19 H 0.1927(10) 0.0887(6) 0.2875(5) 0.058 Uiso 1 calc R .
C20 C 0.3318(13) 0.0316(5) 0.2290(5) 0.058(3) Uani 1 d . .
H20 H 0.2874(13) -0.0111(5) 0.2031(5) 0.069 Uiso 1 calc R .
C21 C 0.4627(12) 0.0423(6) 0.2345(5) 0.057(3) Uani 1 d . .
H21 H 0.5242(12) 0.0086(6) 0.2126(5) 0.068 Uiso 1 calc R .
C22 C 0.7367(10) 0.2266(9) 0.1194(8) 0.076(4) Uani 1 d . .
H22 H 0.7631(10) 0.2653(9) 0.1563(8) 0.091 Uiso 1 calc R .
C23 C 0.7123(10) 0.1475(9) 0.1325(8) 0.078(4) Uani 1 d . .
H23 H 0.7173(10) 0.1212(9) 0.1797(8) 0.093 Uiso 1 calc R .
C24 C 0.6925(11) 0.1110(6) 0.0656(9) 0.076(4) Uani 1 d . .
H24 H 0.6800(11) 0.0544(6) 0.0573(9) 0.091 Uiso 1 calc R .
C25 C 0.7069(11) 0.1680(9) 0.0128(7) 0.077(4) Uani 1 d . .
H25 H 0.7070(11) 0.1582(9) -0.0394(7) 0.092 Uiso 1 calc R .
C26 C 0.7347(10) 0.2392(7) 0.0467(8) 0.072(4) Uani 1 d . .
H26 H 0.7595(10) 0.2880(7) 0.0229(8) 0.086 Uiso 1 calc R .
C27 C 0.3508(8) 0.4019(5) 0.1507(4) 0.033(2) Uani 1 d . .
O27 O 0.3877(7) 0.4618(3) 0.1362(3) 0.051(2) Uani 1 d . .
C28 C 0.1392(10) 0.3397(5) 0.1505(6) 0.053(3) Uani 1 d . .
O28 O 0.0404(8) 0.3614(5) 0.1338(5) 0.093(3) Uani 1 d . .
C29 C 0.2739(11) 0.3240(5) 0.2726(6) 0.054(3) Uani 1 d . .
O29 O 0.2591(9) 0.3347(4) 0.3321(4) 0.085(3) Uani 1 d . .
C30 C 0.1424(10) 0.2177(5) 0.0165(5) 0.044(2) Uani 1 d . .
O30 O 0.0453(7) 0.2139(4) -0.0127(5) 0.075(2) Uani 1 d . .
C31 C 0.2662(130) 0.2536(66) -0.1167(66) 0.050(9) Uani 0.37(2) d P 1
O31 O 0.1705(48) 0.2620(39) -0.1571(34) 0.079(8) Uani 0.37(2) d P 1
C31' C 0.2941(70) 0.2432(36) -0.1280(36) 0.050(9) Uani 0.63(2) d P 2
O31' O 0.2253(27) 0.2590(21) -0.1725(19) 0.079(8) Uani 0.63(2) d P 2
C32 C 0.4952(48) 0.2769(39) -0.1157(29) 0.039(6) Uani 0.37(2) d P 1
O32 O 0.5697(58) 0.3085(43) -0.1480(30) 0.082(9) Uani 0.37(2) d P 1
C32' C 0.5389(27) 0.2809(20) -0.0982(16) 0.039(6) Uani 0.63(2) d P 2
O32' O 0.6168(32) 0.3146(23) -0.1233(17) 0.082(9) Uani 0.63(2) d P 2
C33 C 0.4048(45) 0.1273(36) -0.0826(35) 0.046(7) Uani 0.37(2) d P 1
O33 O 0.4211(38) 0.0663(25) -0.1103(22) 0.068(7) Uani 0.37(2) d P 1
C33' C 0.4584(26) 0.1330(18) -0.0858(18) 0.046(7) Uani 0.63(2) d P 2
O33' O 0.4901(23) 0.0715(13) -0.0994(12) 0.068(7) Uani 0.63(2) d P 2

loop_
_atom_type_symbol
_atom_type_description
_atom_type_scat_dispersion_real
_atom_type_scat_dispersion_imag
_atom_type_scat_source
C C 0.0033 0.0016 'International Tables Vol C Tables 4.2.6.8 and 6.1.1.4'
H H 0.0000 0.0000 'International Tables Vol C Tables 4.2.6.8 and 6.1.1.4'
O O 0.0106 0.0060 'International Tables Vol C Tables 4.2.6.8 and 6.1.1.4'
S S 0.1246 0.1234 'International Tables Vol C Tables 4.2.6.8 and 6.1.1.4'
Fe Fe 0.3463 0.8444 'International Tables Vol C Tables 4.2.6.8 and 6.1.1.4'
W W -0.8490 6.8722 'International Tables Vol C Tables 4.2.6.8 and 6.1.1.4'

loop_
_geom_angle_atom_site_label_1
_geom_angle_atom_site_label_2
_geom_angle_atom_site_label_3
_geom_angle
_geom_angle_site_symmetry_1
_geom_angle_site_symmetry_3
_geom_angle_publ_flag
C1 W1 S2 103.4(2) . . ?
C1 W1 C20 103.9(4) . . ?
S2 W1 C20 146.7(3) . . ?
C1 W1 S1 89.0(3) . . ?
S2 W1 S1 108.03(7) . . ?
C20 W1 S1 91.2(2) . . ?
C1 W1 C21 139.3(4) . . ?
S2 W1 C21 114.9(3) . . ?
C20 W1 C21 35.4(4) . . ?
S1 W1 C21 91.6(3) . . ?
C1 W1 C18 107.1(4) . . ?
S2 W1 C18 96.0(3) . . ?
C20 W1 C18 57.7(3) . . ?
S1 W1 C18 147.2(2) . . ?
C21 W1 C18 57.5(3) . . ?
C1 W1 C19 88.1(3) . . ?
S2 W1 C19 128.8(3) . . ?
C20 W1 C19 34.8(3) . . ?
S1 W1 C19 122.1(3) . . ?
C21 W1 C19 57.8(4) . . ?
C18 W1 C19 34.2(3) . . ?
C1 W1 C17 141.4(4) . . ?
S2 W1 C17 88.9(3) . . ?
C20 W1 C17 57.8(4) . . ?
S1 W1 C17 122.1(3) . . ?
C21 W1 C17 34.3(3) . . ?
C18 W1 C17 34.6(3) . . ?
C19 W1 C17 57.1(4) . . ?
C1 W1 Fe2 50.0(2) . . ?
S2 W1 Fe2 82.48(6) . . ?
C20 W1 Fe2 130.2(3) . . ?
S1 W1 Fe2 53.46(6) . . ?
C21 W1 Fe2 145.0(3) . . ?
C18 W1 Fe2 155.1(2) . . ?
C19 W1 Fe2 135.1(3) . . ?
C17 W1 Fe2 167.7(3) . . ?
C1 W1 Fe1 49.8(2) . . ?
S2 W1 Fe1 54.43(6) . . ?
C20 W1 Fe1 143.1(3) . . ?
S1 W1 Fe1 110.74(6) . . ?
C21 W1 Fe1 157.1(3) . . ?
C18 W1 Fe1 101.3(2) . . ?
C19 W1 Fe1 110.5(2) . . ?
C17 W1 Fe1 123.2(3) . . ?
Fe2 W1 Fe1 57.74(4) . . ?
C1 W1 W2 106.9(2) . . ?
S2 W1 W2 55.15(5) . . ?
C20 W1 W2 131.5(3) . . ?
S1 W1 W2 53.44(6) . . ?
C21 W1 W2 105.9(3) . . ?
C18 W1 W2 139.7(3) . . ?
C19 W1 W2 163.7(2) . . ?
C17 W1 W2 110.0(3) . . ?
Fe2 W1 W2 57.73(3) . . ?
Fe1 W1 W2 84.70(3) . . ?
C9 W2 C22 120.3(4) . . ?
C9 W2 C26 101.8(4) . . ?
C22 W2 C26 34.2(4) . . ?
C9 W2 C25 115.0(4) . . ?
C22 W2 C25 56.9(5) . . ?
C26 W2 C25 34.5(4) . . ?
C9 W2 C23 155.0(4) . . ?
C22 W2 C23 34.6(4) . . ?
C26 W2 C23 57.3(4) . . ?
C25 W2 C23 57.0(4) . . ?
C9 W2 S1 99.6(2) . . ?
C22 W2 S1 140.0(4) . . ?
C26 W2 S1 142.7(3) . . ?
C25 W2 S1 108.3(4) . . ?
C23 W2 S1 105.4(4) . . ?
C9 W2 C24 148.4(4) . . ?
C22 W2 C24 57.1(5) . . ?
C26 W2 C24 57.3(4) . . ?
C25 W2 C24 34.3(4) . . ?
C23 W2 C24 34.3(4) . . ?
S1 W2 C24 89.3(3) . . ?
C9 W2 S2 85.7(2) . . ?
C22 W2 S2 80.8(3) . . ?
C26 W2 S2 108.2(4) . . ?
C25 W2 S2 137.7(4) . . ?
C23 W2 S2 88.3(4) . . ?
S1 W2 S2 103.46(7) . . ?
C24 W2 S2 121.8(4) . . ?
C9 W2 Fe2 50.0(2) . . ?
C22 W2 Fe2 159.8(3) . . ?
C26 W2 Fe2 150.7(3) . . ?
C25 W2 Fe2 141.2(3) . . ?
C23 W2 Fe2 152.0(3) . . ?
S1 W2 Fe2 53.45(6) . . ?
C24 W2 Fe2 141.6(3) . . ?
S2 W2 Fe2 80.69(6) . . ?
C9 W2 Fe3' 45.0(4) . . ?
C22 W2 Fe3' 132.2(5) . . ?
C26 W2 Fe3' 98.4(5) . . ?
C25 W2 Fe3' 86.7(5) . . ?
C23 W2 Fe3' 142.8(5) . . ?
S1 W2 Fe3' 76.3(3) . . ?
C24 W2 Fe3' 110.1(5) . . ?
S2 W2 Fe3' 128.1(4) . . ?
Fe2 W2 Fe3' 57.2(4) . . ?
C9 W2 W1 100.2(2) . . ?
C22 W2 W1 114.4(4) . . ?
C26 W2 W1 148.4(4) . . ?
C25 W2 W1 143.2(3) . . ?
C23 W2 W1 94.9(3) . . ?
S1 W2 W1 52.58(5) . . ?
C24 W2 W1 109.2(3) . . ?
S2 W2 W1 51.38(5) . . ?
Fe2 W2 W1 58.24(3) . . ?
Fe3' W2 W1 113.2(3) . . ?
C9 W2 Fe3 46.2(6) . . ?
C22 W2 Fe3 137.5(6) . . ?
C26 W2 Fe3 103.6(7) . . ?
C25 W2 Fe3 90.1(7) . . ?
C23 W2 Fe3 144.9(7) . . ?
S1 W2 Fe3 71.1(5) . . ?
C24 W2 Fe3 111.2(7) . . ?
S2 W2 Fe3 126.8(6) . . ?
Fe2 W2 Fe3 52.9(6) . . ?
W1 W2 Fe3 108.0(5) . . ?
C28 Fe1 C29 95.7(5) . . ?
C28 Fe1 C27 89.6(4) . . ?
C29 Fe1 C27 100.8(4) . . ?
C28 Fe1 C1 80.8(4) . . ?
C29 Fe1 C1 106.1(4) . . ?
C27 Fe1 C1 152.1(3) . . ?
C28 Fe1 S2 169.5(4) . . ?
C29 Fe1 S2 94.4(4) . . ?
C27 Fe1 S2 85.8(3) . . ?
C1 Fe1 S2 99.1(2) . . ?
C28 Fe1 Fe2 88.2(4) . . ?
C29 Fe1 Fe2 155.8(3) . . ?
C27 Fe1 Fe2 103.1(3) . . ?
C1 Fe1 Fe2 50.8(2) . . ?
S2 Fe1 Fe2 83.71(7) . . ?
C28 Fe1 W1 126.9(3) . . ?
C29 Fe1 W1 99.2(3) . . ?
C27 Fe1 W1 136.0(3) . . ?
C1 Fe1 W1 46.1(2) . . ?
S2 Fe1 W1 53.75(6) . . ?
Fe2 Fe1 W1 60.35(3) . . ?
C30 Fe2 C10 93.4(4) . . ?
C30 Fe2 C9 129.7(4) . . ?
C10 Fe2 C9 37.9(3) . . ?
C30 Fe2 C1 87.0(4) . . ?
C10 Fe2 C1 138.0(3) . . ?
C9 Fe2 C1 134.2(3) . . ?
C30 Fe2 S1 111.1(3) . . ?
C10 Fe2 S1 129.5(2) . . ?
C9 Fe2 S1 99.3(2) . . ?
C1 Fe2 S1 88.4(2) . . ?
C30 Fe2 Fe3 90.6(6) . . ?
C10 Fe2 Fe3 53.9(7) . . ?
C9 Fe2 Fe3 54.7(5) . . ?
C1 Fe2 Fe3 167.9(7) . . ?
S1 Fe2 Fe3 81.5(7) . . ?
C30 Fe2 Fe3' 97.4(5) . . ?
C10 Fe2 Fe3' 51.4(4) . . ?
C9 Fe2 Fe3' 47.9(4) . . ?
C1 Fe2 Fe3' 169.6(4) . . ?
S1 Fe2 Fe3' 81.3(4) . . ?
C30 Fe2 Fe1 112.1(3) . . ?
C10 Fe2 Fe1 90.5(2) . . ?
C9 Fe2 Fe1 86.0(2) . . ?
C1 Fe2 Fe1 51.5(2) . . ?
S1 Fe2 Fe1 117.04(8) . . ?
Fe3 Fe2 Fe1 139.7(5) . . ?
Fe3' Fe2 Fe1 133.6(3) . . ?
C30 Fe2 W2 157.3(3) . . ?
C10 Fe2 W2 83.9(3) . . ?
C9 Fe2 W2 46.4(2) . . ?
C1 Fe2 W2 110.0(3) . . ?
S1 Fe2 W2 56.59(7) . . ?
Fe3 Fe2 W2 69.7(6) . . ?
Fe3' Fe2 W2 63.4(4) . . ?
Fe1 Fe2 W2 90.43(5) . . ?
C30 Fe2 W1 127.8(3) . . ?
C10 Fe2 W1 135.8(3) . . ?
C9 Fe2 W1 102.3(2) . . ?
C1 Fe2 W1 46.9(2) . . ?
S1 Fe2 W1 55.65(6) . . ?
Fe3 Fe2 W1 128.9(7) . . ?
Fe3' Fe2 W1 124.6(4) . . ?
Fe1 Fe2 W1 61.91(4) . . ?
W2 Fe2 W1 64.03(3) . . ?
C31 Fe3 C33 102.5(42) . . ?
C31 Fe3 C32 91.7(48) . . ?
C33 Fe3 C32 104.7(28) . . ?
C31 Fe3 C10 84.6(28) . . ?
C33 Fe3 C10 156.2(24) . . ?
C32 Fe3 C10 97.7(23) . . ?
C31 Fe3 C9 121.0(30) . . ?
C33 Fe3 C9 132.3(28) . . ?
C32 Fe3 C9 93.3(17) . . ?
C10 Fe3 C9 36.5(6) . . ?
C31 Fe3 Fe2 101.4(34) . . ?
C33 Fe3 Fe2 104.5(21) . . ?
C32 Fe3 Fe2 144.4(20) . . ?
C10 Fe3 Fe2 51.7(7) . . ?
C9 Fe3 Fe2 51.6(7) . . ?
C31 Fe3 W2 157.4(29) . . ?
C33 Fe3 W2 91.7(26) . . ?
C32 Fe3 W2 101.7(14) . . ?
C10 Fe3 W2 75.7(8) . . ?
C9 Fe3 W2 40.9(5) . . ?
Fe2 Fe3 W2 57.5(6) . . ?
C32' Fe3' C31' 100.0(24) . . ?
C32' Fe3' C33' 94.8(14) . . ?
C31' Fe3' C33' 93.0(19) . . ?
C32' Fe3' C9 94.0(10) . . ?
C31' Fe3' C9 129.3(13) . . ?
C33' Fe3' C9 134.2(15) . . ?
C32' Fe3' C10 103.7(13) . . ?
C31' Fe3' C10 90.9(12) . . ?
C33' Fe3' C10 160.2(12) . . ?
C9 Fe3' C10 38.4(5) . . ?
C32' Fe3' Fe2 145.2(10) . . ?
C31' Fe3' Fe2 102.8(18) . . ?
C33' Fe3' Fe2 109.7(10) . . ?
C9 Fe3' Fe2 51.2(5) . . ?
C10 Fe3' Fe2 50.5(4) . . ?
C32' Fe3' W2 97.8(8) . . ?
C31' Fe3' W2 161.7(21) . . ?
C33' Fe3' W2 89.7(13) . . ?
C9 Fe3' W2 44.6(4) . . ?
C10 Fe3' W2 80.8(6) . . ?
Fe2 Fe3' W2 59.4(4) . . ?
Fe2 S1 W1 70.89(6) . . ?
Fe2 S1 W2 69.96(6) . . ?
W1 S1 W2 73.98(6) . . ?
W1 S2 Fe1 71.82(7) . . ?
W1 S2 W2 73.47(6) . . ?
Fe1 S2 W2 103.81(9) . . ?
C2 C1 W1 138.3(6) . . ?
C2 C1 Fe2 129.4(7) . . ?
W1 C1 Fe2 83.1(3) . . ?
C2 C1 Fe1 123.6(6) . . ?
W1 C1 Fe1 84.1(3) . . ?
Fe2 C1 Fe1 77.7(3) . . ?
C3 C2 C1 116.1(8) . . ?
C8 C3 C4 119.8(10) . . ?
C8 C3 C2 121.6(9) . . ?
C4 C3 C2 118.6(10) . . ?
C3 C4 C5 117.2(12) . . ?
C6 C5 C4 121.5(13) . . ?
C5 C6 C7 123.8(14) . . ?
C6 C7 C8 115.8(12) . . ?
C3 C8 C7 121.8(10) . . ?
C10 C9 W2 152.5(7) . . ?
C10 C9 Fe3' 75.8(7) . . ?
W2 C9 Fe3' 90.5(6) . . ?
C10 C9 Fe2 71.0(5) . . ?
W2 C9 Fe2 83.5(3) . . ?
Fe3' C9 Fe2 80.8(6) . . ?
C10 C9 Fe3 70.6(9) . . ?
W2 C9 Fe3 92.9(9) . . ?
Fe2 C9 Fe3 73.7(8) . . ?
C9 C10 C11 142.2(8) . . ?
C9 C10 Fe2 71.1(5) . . ?
C11 C10 Fe2 141.5(6) . . ?
C9 C10 Fe3' 65.8(6) . . ?
C11 C10 Fe3' 126.9(8) . . ?
Fe2 C10 Fe3' 78.0(5) . . ?
C9 C10 Fe3 72.8(8) . . ?
C11 C10 Fe3 125.1(10) . . ?
Fe2 C10 Fe3 74.3(9) . . ?
C16 C11 C12 117.6(8) . . ?
C16 C11 C10 124.9(8) . . ?
C12 C11 C10 117.4(8) . . ?
C13 C12 C11 119.7(9) . . ?
C14 C13 C12 122.1(10) . . ?
C13 C14 C15 118.8(8) . . ?
C14 C15 C16 119.6(9) . . ?
C11 C16 C15 122.1(9) . . ?
C21 C17 C18 108.4(10) . . ?
C21 C17 W1 72.2(6) . . ?
C18 C17 W1 72.4(5) . . ?
C19 C18 C17 108.4(9) . . ?
C19 C18 W1 73.2(5) . . ?
C17 C18 W1 73.1(5) . . ?
C18 C19 C20 108.3(10) . . ?
C18 C19 W1 72.6(5) . . ?
C20 C19 W1 71.4(5) . . ?
C19 C20 C21 107.2(9) . . ?
C19 C20 W1 73.8(5) . . ?
C21 C20 W1 72.8(5) . . ?
C17 C21 C20 107.6(9) . . ?
C17 C21 W1 73.5(5) . . ?
C20 C21 W1 71.7(5) . . ?
C26 C22 C23 109.4(12) . . ?
C26 C22 W2 73.5(8) . . ?
C23 C22 W2 74.5(7) . . ?
C22 C23 C24 107.1(11) . . ?
C22 C23 W2 70.8(7) . . ?
C24 C23 W2 73.2(7) . . ?
C25 C24 C23 107.5(11) . . ?
C25 C24 W2 72.1(6) . . ?
C23 C24 W2 72.5(6) . . ?
C26 C25 C24 108.3(12) . . ?
C26 C25 W2 71.8(6) . . ?
C24 C25 W2 73.6(6) . . ?
C22 C26 C25 107.7(11) . . ?
C22 C26 W2 72.4(7) . . ?
C25 C26 W2 73.6(7) . . ?
O27 C27 Fe1 177.5(7) . . ?
O28 C28 Fe1 178.9(10) . . ?
O29 C29 Fe1 177.3(11) . . ?
O30 C30 Fe2 178.8(9) . . ?
O31 C31 Fe3 170.1(100) . . ?
O31' C31' Fe3' 170.8(62) . . ?
O32 C32 Fe3 176.2(43) . . ?
O32' C32' Fe3' 176.8(33) . . ?
O33 C33 Fe3 166.8(51) . . ?
O33' C33' Fe3' 175.1(31) . . ?

loop_
_geom_bond_atom_site_label_1
_geom_bond_atom_site_label_2
_geom_bond_distance
_geom_bond_site_symmetry_2
_geom_bond_publ_flag
W1 C1 1.965(9) . ?
W1 S2 2.303(2) . ?
W1 C20 2.331(8) . ?
W1 S1 2.335(2) . ?
W1 C21 2.346(9) . ?
W1 C18 2.354(9) . ?
W1 C19 2.362(9) . ?
W1 C17 2.362(9) . ?
W1 Fe2 2.6726(12) . ?
W1 Fe1 2.7131(11) . ?
W1 W2 2.8259(5) . ?
W2 C9 1.938(8) . ?
W2 C22 2.310(12) . ?
W2 C26 2.324(11) . ?
W2 C25 2.346(10) . ?
W2 C23 2.357(11) . ?
W2 S1 2.362(2) . ?
W2 C24 2.366(9) . ?
W2 S2 2.419(2) . ?
W2 Fe2 2.6577(13) . ?
W2 Fe3' 2.76(2) . ?
W2 Fe3 2.95(3) . ?
Fe1 C28 1.763(11) . ?
Fe1 C29 1.796(10) . ?
Fe1 C27 1.808(9) . ?
Fe1 C1 2.083(8) . ?
Fe1 S2 2.323(3) . ?
Fe1 Fe2 2.601(2) . ?
Fe2 C30 1.755(11) . ?
Fe2 C10 2.048(8) . ?
Fe2 C9 2.050(8) . ?
Fe2 C1 2.063(8) . ?
Fe2 S1 2.273(2) . ?
Fe2 Fe3 2.51(3) . ?
Fe2 Fe3' 2.60(2) . ?
Fe3 C31 1.69(15) . ?
Fe3 C33 1.73(7) . ?
Fe3 C32 1.80(7) . ?
Fe3 C10 2.11(3) . ?
Fe3 C9 2.14(3) . ?
Fe3' C32' 1.77(4) . ?
Fe3' C31' 1.82(9) . ?
Fe3' C33' 1.85(4) . ?
Fe3' C9 1.95(2) . ?
Fe3' C10 2.07(2) . ?
C1 C2 1.535(12) . ?
C2 C3 1.523(13) . ?
C3 C8 1.371(14) . ?
C3 C4 1.410(13) . ?
C4 C5 1.419(15) . ?
C5 C6 1.31(2) . ?
C6 C7 1.39(2) . ?
C7 C8 1.419(13) . ?
C9 C10 1.330(12) . ?
C10 C11 1.466(11) . ?
C11 C16 1.361(12) . ?
C11 C12 1.399(11) . ?
C12 C13 1.373(12) . ?
C13 C14 1.347(14) . ?
C14 C15 1.379(12) . ?
C15 C16 1.381(11) . ?
C17 C21 1.388(14) . ?
C17 C18 1.401(13) . ?
C18 C19 1.385(14) . ?
C19 C20 1.402(13) . ?
C20 C21 1.42(2) . ?
C22 C26 1.36(2) . ?
C22 C23 1.39(2) . ?
C23 C24 1.39(2) . ?
C24 C25 1.39(2) . ?
C25 C26 1.39(2) . ?
C27 O27 1.129(9) . ?
C28 O28 1.157(12) . ?
C29 O29 1.137(11) . ?
C30 O30 1.157(11) . ?
C31 O31 1.25(16) . ?
C31' O31' 1.11(8) . ?
C32 O32 1.16(9) . ?
C32' O32' 1.14(5) . ?
C33 O33 1.17(7) . ?
C33' O33' 1.13(4) . ?
